data_2101649
loop_
_publ_author_name
'Krumeich, F.'
'Liedtke, G.'
'Mader, W.'

_publ_section_title
;
 A novel intergrowth structure between ReO~3~-type and tetragonal
 tungsten bronze-type in the Zr/Nb/W/O system
;
_journal_issue 6
_journal_name_full 'Acta Crystallographica Section B'
_journal_page_first 917
_journal_page_last 922
_journal_paper_doi 10.1107/S0108768196006891
_journal_volume 52
_journal_year 1996
_chemical_formula_sum 'Nb7 O56 W12.5 Zr0.5'
_symmetry_cell_setting monoclinic
_symmetry_space_group_name_Hall 'P -2y'
_symmetry_space_group_name_H-M 'P 1 m 1'
_cell_angle_alpha 90.0
_cell_angle_beta 93.5
_cell_angle_gamma 90.0
_cell_formula_units_Z 1
_cell_length_a 19.0
_cell_length_b 3.9
_cell_length_c 13.8
_cell_volume 1020.673
_diffrn_radiation_type 'electron beam'
_cod_data_source_file se0196.cif
_cod_data_source_block se0196a
_cod_database_code 2101649

loop_
_atom_site_label
_atom_site_fract_x
_atom_site_fract_y
_atom_site_fract_z
M1 .08 .5 .854
M2 .224 .5 .96
M3 .075 .5 .571
M4 .103 .5 .127
M5 .175 .5 .365
M6 .238 .5 .714
M7 .391 .5 .913
M8 .333 .5 .508
M9 .293 .5 .167
M10 .471 .5 .317
M11 .498 .5 .699
M12 .655 .5 .857
M13 .626 .5 .495
M14 .575 .5 .087
M15 .77 .5 .056
M16 .736 .5 .294
M17 .925 .5 .167
M18 .902 .5 .429
M19 .779 .5 .635
M20 .891 .5 .889
